data_7110203
loop_
_publ_author_name
'Jillian A. Hatnean'
'Jordan W. Thomson'
'Preston A. Chase'
'Douglas W. Stephan'

_publ_section_title
;
 Imine hydrogenation by alkylaluminum catalysts
;
_journal_name_full Chem.Commun.
_journal_page_first 301
_journal_paper_doi 10.1039/c3cc47889k
_journal_volume 50
_journal_year 2014
_chemical_formula_sum 'C21 H29 Al Br N'
_chemical_formula_weight 402.34
_chemical_name_systematic
; 
 ? 
;
_space_group_IT_number 2
_symmetry_cell_setting triclinic
_symmetry_space_group_name_Hall '-P 1'
_symmetry_space_group_name_H-M 'P -1'
_atom_sites_solution_hydrogens geom
_atom_sites_solution_primary direct
_atom_sites_solution_secondary difmap
_audit_creation_method SHELXL-97
_cell_angle_alpha 99.770(5)
_cell_angle_beta 110.985(5)
_cell_angle_gamma 111.068(5)
_cell_formula_units_Z 2
_cell_length_a 9.5329(10)
_cell_length_b 11.3713(13)
_cell_length_c 11.5117(12)
_cell_measurement_temperature 150(2)
_cell_volume 1021.5(2)
_computing_structure_refinement 'SHELXL-97 (Sheldrick, 2008)'
_computing_structure_solution 'SHELXS-97 (Sheldrick, 2008)'
_diffrn_ambient_temperature 150(2)
_diffrn_measured_fraction_theta_full 0.992
_diffrn_measured_fraction_theta_max 0.985
_diffrn_radiation_monochromator graphite
_diffrn_radiation_source 'fine-focus sealed tube'
_diffrn_radiation_type MoK\a
_diffrn_radiation_wavelength 0.71073
_diffrn_reflns_av_R_equivalents 0.0217
_diffrn_reflns_av_sigmaI/netI 0.0216
_diffrn_reflns_limit_h_max 12
_diffrn_reflns_limit_h_min -12
_diffrn_reflns_limit_k_max 14
_diffrn_reflns_limit_k_min -14
_diffrn_reflns_limit_l_max 14
_diffrn_reflns_limit_l_min -14
_diffrn_reflns_number 16935
_diffrn_reflns_theta_full 27.50
_diffrn_reflns_theta_max 27.60
_diffrn_reflns_theta_min 2.02
_exptl_absorpt_coefficient_mu 2.057
_exptl_absorpt_correction_T_max 0.6837
_exptl_absorpt_correction_T_min 0.6837
_exptl_crystal_density_diffrn 1.308
_exptl_crystal_density_method 'not measured'
_exptl_crystal_F_000 420
_exptl_crystal_size_max 0.20
_exptl_crystal_size_mid 0.20
_exptl_crystal_size_min 0.20
_refine_diff_density_max 1.009
_refine_diff_density_min -0.640
_refine_diff_density_rms 0.066
_refine_ls_extinction_method none
_refine_ls_goodness_of_fit_ref 1.059
_refine_ls_hydrogen_treatment mixed
_refine_ls_matrix_type full
_refine_ls_number_parameters 221
_refine_ls_number_reflns 4657
_refine_ls_number_restraints 0
_refine_ls_restrained_S_all 1.059
_refine_ls_R_factor_all 0.0462
_refine_ls_R_factor_gt 0.0390
_refine_ls_shift/su_max 0.001
_refine_ls_shift/su_mean 0.000
_refine_ls_structure_factor_coef Fsqd
_refine_ls_weighting_details 'calc w=1/[\s^2^(Fo^2^)+(0.0552P)^2^+0.8064P] where P=(Fo^2^+2Fc^2^)/3'
_refine_ls_weighting_scheme calc
_refine_ls_wR_factor_gt 0.1030
_refine_ls_wR_factor_ref 0.1067
_reflns_number_gt 4049
_reflns_number_total 4657
_reflns_threshold_expression >2sigma(I)
_cod_data_source_file c3cc47889k.txt
_cod_data_source_block jh005_0m
_cod_original_cell_volume 1021.47(19)
_cod_original_sg_symbol_H-M P-1
_cod_database_code 7110203

loop_
_symmetry_equiv_pos_as_xyz
'x, y, z'
'-x, -y, -z'

loop_
_atom_site_label
_atom_site_type_symbol
_atom_site_fract_x
_atom_site_fract_y
_atom_site_fract_z
_atom_site_U_iso_or_equiv
_atom_site_adp_type
_atom_site_occupancy
_atom_site_symmetry_multiplicity
_atom_site_calc_flag
_atom_site_refinement_flags
Al1 Al 0.13443(7) 0.47153(5) 1.07793(5) 0.01680(13) Uani 1 1 d .
Br1 Br 0.05858(4) 0.83394(3) 0.43671(3) 0.04855(12) Uani 1 1 d .
N1 N 0.1148(2) 0.59956(16) 0.97472(16) 0.0179(3) Uani 1 1 d .
C1 C 0.2719(3) 0.5692(2) 1.2715(2) 0.0248(4) Uani 1 1 d .
H1A H 0.2189 0.6217 1.2989 0.030 Uiso 1 1 calc R
H1B H 0.2632 0.5014 1.3160 0.030 Uiso 1 1 calc R
C2 C 0.4617(3) 0.6655(3) 1.3265(2) 0.0400(6) Uani 1 1 d .
H2 H 0.4727 0.7257 1.2727 0.048 Uiso 1 1 calc R
C3 C 0.5630(4) 0.5941(4) 1.3183(5) 0.1007(19) Uani 1 1 d .
H3A H 0.6823 0.6593 1.3569 0.151 Uiso 1 1 calc R
H3B H 0.5234 0.5441 1.2253 0.151 Uiso 1 1 calc R
H3C H 0.5502 0.5315 1.3673 0.151 Uiso 1 1 calc R
C4 C 0.5358(4) 0.7533(4) 1.4708(3) 0.0700(11) Uani 1 1 d .
H4A H 0.5349 0.6971 1.5265 0.105 Uiso 1 1 calc R
H4B H 0.4678 0.7989 1.4778 0.105 Uiso 1 1 calc R
H4C H 0.6522 0.8203 1.5004 0.105 Uiso 1 1 calc R
C5 C 0.1988(3) 0.3438(2) 0.9956(2) 0.0241(4) Uani 1 1 d .
H5A H 0.1435 0.3235 0.8987 0.029 Uiso 1 1 calc R
H5B H 0.3222 0.3909 1.0264 0.029 Uiso 1 1 calc R
C6 C 0.1572(3) 0.2088(2) 1.0206(2) 0.0272(4) Uani 1 1 d .
H6 H 0.0389 0.1711 1.0092 0.033 Uiso 1 1 calc R
C7 C 0.1637(4) 0.1081(3) 0.9185(3) 0.0447(7) Uani 1 1 d .
H7A H 0.2754 0.1461 0.9215 0.067 Uiso 1 1 calc R
H7B H 0.0772 0.0888 0.8298 0.067 Uiso 1 1 calc R
H7C H 0.1425 0.0250 0.9388 0.067 Uiso 1 1 calc R
C8 C 0.2723(4) 0.2257(3) 1.1605(3) 0.0438(6) Uani 1 1 d .
H8A H 0.2363 0.1389 1.1739 0.066 Uiso 1 1 calc R
H8B H 0.2659 0.2899 1.2244 0.066 Uiso 1 1 calc R
H8C H 0.3889 0.2591 1.1733 0.066 Uiso 1 1 calc R
C9 C 0.2350(2) 0.73798(19) 1.06172(19) 0.0198(4) Uani 1 1 d .
C10 C 0.2102(2) 0.7958(2) 1.1650(2) 0.0224(4) Uani 1 1 d .
H10 H 0.1134 0.7461 1.1746 0.027 Uiso 1 1 calc R
C11 C 0.3244(3) 0.9247(2) 1.2538(2) 0.0285(5) Uani 1 1 d .
H11 H 0.3059 0.9619 1.3240 0.034 Uiso 1 1 calc R
C12 C 0.4655(3) 0.9994(2) 1.2407(2) 0.0329(5) Uani 1 1 d .
H12 H 0.5435 1.0878 1.3010 0.039 Uiso 1 1 calc R
C13 C 0.4913(3) 0.9437(2) 1.1389(2) 0.0326(5) Uani 1 1 d .
H13 H 0.5879 0.9944 1.1296 0.039 Uiso 1 1 calc R
C14 C 0.3772(3) 0.8138(2) 1.0490(2) 0.0265(4) Uani 1 1 d .
H14 H 0.3966 0.7771 0.9792 0.032 Uiso 1 1 calc R
C15 C 0.1452(3) 0.5584(2) 0.8591(2) 0.0219(4) Uani 1 1 d .
H15A H 0.0661 0.4621 0.8090 0.026 Uiso 1 1 calc R
H15B H 0.2609 0.5670 0.8938 0.026 Uiso 1 1 calc R
C16 C 0.1270(2) 0.6337(2) 0.7621(2) 0.0221(4) Uani 1 1 d .
C17 C 0.1801(3) 0.6091(2) 0.6663(2) 0.0266(4) Uani 1 1 d .
H17 H 0.2310 0.5509 0.6675 0.032 Uiso 1 1 calc R
C18 C 0.1599(3) 0.6679(2) 0.5694(2) 0.0317(5) Uani 1 1 d .
H18 H 0.1955 0.6500 0.5041 0.038 Uiso 1 1 calc R
C19 C 0.0868(3) 0.7535(2) 0.5697(2) 0.0293(5) Uani 1 1 d .
C20 C 0.0351(3) 0.7812(2) 0.6640(2) 0.0292(5) Uani 1 1 d .
H20 H -0.0142 0.8406 0.6631 0.035 Uiso 1 1 calc R
C21 C 0.0561(3) 0.7212(2) 0.7604(2) 0.0253(4) Uani 1 1 d .
H21 H 0.0214 0.7404 0.8260 0.030 Uiso 1 1 calc R

loop_
_atom_site_aniso_label
_atom_site_aniso_U_11
_atom_site_aniso_U_22
_atom_site_aniso_U_33
_atom_site_aniso_U_23
_atom_site_aniso_U_13
_atom_site_aniso_U_12
Al1 0.0148(3) 0.0146(3) 0.0173(3) 0.0032(2) 0.0053(2) 0.0060(2)
Br1 0.05147(19) 0.0593(2) 0.03733(16) 0.03059(14) 0.02319(13) 0.01854(14)
N1 0.0173(8) 0.0155(8) 0.0174(7) 0.0030(6) 0.0075(6) 0.0056(6)
C1 0.0229(10) 0.0236(10) 0.0200(9) 0.0052(8) 0.0054(8) 0.0081(8)
C2 0.0274(12) 0.0430(14) 0.0295(12) 0.0032(10) 0.0042(10) 0.0084(10)
C3 0.0334(17) 0.072(3) 0.129(4) -0.034(3) 0.007(2) 0.0161(17)
C4 0.0422(17) 0.077(2) 0.0369(16) -0.0077(16) 0.0016(13) 0.0011(16)
C5 0.0223(10) 0.0203(10) 0.0297(10) 0.0062(8) 0.0119(8) 0.0105(8)
C6 0.0278(11) 0.0226(10) 0.0336(11) 0.0088(9) 0.0146(9) 0.0138(9)
C7 0.0624(18) 0.0265(12) 0.0597(17) 0.0132(12) 0.0373(15) 0.0262(12)
C8 0.0445(15) 0.0363(14) 0.0461(15) 0.0174(12) 0.0088(12) 0.0242(12)
C9 0.0168(9) 0.0157(9) 0.0219(9) 0.0048(7) 0.0062(7) 0.0056(7)
C10 0.0185(9) 0.0173(9) 0.0261(10) 0.0046(8) 0.0084(8) 0.0057(7)
C11 0.0260(11) 0.0203(10) 0.0291(11) 0.0007(8) 0.0084(9) 0.0079(8)
C12 0.0243(11) 0.0184(10) 0.0378(12) 0.0017(9) 0.0063(9) 0.0027(8)
C13 0.0205(10) 0.0265(11) 0.0390(13) 0.0090(10) 0.0117(9) 0.0015(9)
C14 0.0189(10) 0.0269(11) 0.0272(10) 0.0066(8) 0.0099(8) 0.0058(8)
C15 0.0244(10) 0.0204(10) 0.0226(9) 0.0057(8) 0.0130(8) 0.0103(8)
C16 0.0196(9) 0.0195(9) 0.0206(9) 0.0032(7) 0.0089(8) 0.0039(7)
C17 0.0238(10) 0.0256(11) 0.0264(10) 0.0030(8) 0.0140(8) 0.0070(8)
C18 0.0285(11) 0.0338(12) 0.0230(10) 0.0033(9) 0.0150(9) 0.0039(9)
C19 0.0256(11) 0.0294(11) 0.0210(10) 0.0095(8) 0.0084(8) 0.0024(9)
C20 0.0294(11) 0.0271(11) 0.0281(11) 0.0101(9) 0.0125(9) 0.0104(9)
C21 0.0299(11) 0.0262(10) 0.0223(10) 0.0084(8) 0.0148(9) 0.0124(9)

loop_
_atom_type_symbol
_atom_type_description
_atom_type_scat_dispersion_real
_atom_type_scat_dispersion_imag
_atom_type_scat_source
C C 0.0033 0.0016 'International Tables Vol C Tables 4.2.6.8 and 6.1.1.4'
Br Br -0.2901 2.4595 'International Tables Vol C Tables 4.2.6.8 and 6.1.1.4'
Al Al 0.0645 0.0514 'International Tables Vol C Tables 4.2.6.8 and 6.1.1.4'
N N 0.0061 0.0033 'International Tables Vol C Tables 4.2.6.8 and 6.1.1.4'
H H 0.0000 0.0000 'International Tables Vol C Tables 4.2.6.8 and 6.1.1.4'

loop_
_geom_angle_atom_site_label_1
_geom_angle_atom_site_label_2
_geom_angle_atom_site_label_3
_geom_angle
_geom_angle_site_symmetry_1
_geom_angle_site_symmetry_3
C1 Al1 C5 117.03(9) . .
C1 Al1 N1 110.92(8) . 2_567
C5 Al1 N1 115.32(8) . 2_567
C1 Al1 N1 111.79(8) . .
C5 Al1 N1 109.81(8) . .
N1 Al1 N1 88.44(7) 2_567 .
C1 Al1 Al1 120.54(7) . 2_567
C5 Al1 Al1 122.31(7) . 2_567
N1 Al1 Al1 44.57(5) 2_567 2_567
N1 Al1 Al1 43.87(5) . 2_567
C9 N1 C15 112.34(15) . .
C9 N1 Al1 121.04(12) . 2_567
C15 N1 Al1 111.73(12) . 2_567
C9 N1 Al1 109.87(12) . .
C15 N1 Al1 107.70(12) . .
Al1 N1 Al1 91.56(7) 2_567 .
C2 C1 Al1 118.91(16) . .
C2 C1 H1A 107.6 . .
Al1 C1 H1A 107.6 . .
C2 C1 H1B 107.6 . .
Al1 C1 H1B 107.6 . .
H1A C1 H1B 107.0 . .
C3 C2 C4 108.8(3) . .
C3 C2 C1 112.9(3) . .
C4 C2 C1 110.8(2) . .
C3 C2 H2 108.1 . .
C4 C2 H2 108.1 . .
C1 C2 H2 108.1 . .
C2 C3 H3A 109.5 . .
C2 C3 H3B 109.5 . .
H3A C3 H3B 109.5 . .
C2 C3 H3C 109.5 . .
H3A C3 H3C 109.5 . .
H3B C3 H3C 109.5 . .
C2 C4 H4A 109.5 . .
C2 C4 H4B 109.5 . .
H4A C4 H4B 109.5 . .
C2 C4 H4C 109.5 . .
H4A C4 H4C 109.5 . .
H4B C4 H4C 109.5 . .
C6 C5 Al1 118.53(15) . .
C6 C5 H5A 107.7 . .
Al1 C5 H5A 107.7 . .
C6 C5 H5B 107.7 . .
Al1 C5 H5B 107.7 . .
H5A C5 H5B 107.1 . .
C8 C6 C7 110.6(2) . .
C8 C6 C5 112.28(19) . .
C7 C6 C5 110.87(19) . .
C8 C6 H6 107.6 . .
C7 C6 H6 107.6 . .
C5 C6 H6 107.6 . .
C6 C7 H7A 109.5 . .
C6 C7 H7B 109.5 . .
H7A C7 H7B 109.5 . .
C6 C7 H7C 109.5 . .
H7A C7 H7C 109.5 . .
H7B C7 H7C 109.5 . .
C6 C8 H8A 109.5 . .
C6 C8 H8B 109.5 . .
H8A C8 H8B 109.5 . .
C6 C8 H8C 109.5 . .
H8A C8 H8C 109.5 . .
H8B C8 H8C 109.5 . .
C14 C9 C10 118.23(18) . .
C14 C9 N1 122.89(18) . .
C10 C9 N1 118.84(17) . .
C11 C10 C9 121.2(2) . .
C11 C10 H10 119.4 . .
C9 C10 H10 119.4 . .
C12 C11 C10 120.3(2) . .
C12 C11 H11 119.9 . .
C10 C11 H11 119.9 . .
C13 C12 C11 119.2(2) . .
C13 C12 H12 120.4 . .
C11 C12 H12 120.4 . .
C12 C13 C14 121.0(2) . .
C12 C13 H13 119.5 . .
C14 C13 H13 119.5 . .
C9 C14 C13 120.1(2) . .
C9 C14 H14 119.9 . .
C13 C14 H14 119.9 . .
N1 C15 C16 117.67(16) . .
N1 C15 H15A 107.9 . .
C16 C15 H15A 107.9 . .
N1 C15 H15B 107.9 . .
C16 C15 H15B 107.9 . .
H15A C15 H15B 107.2 . .
C21 C16 C17 118.5(2) . .
C21 C16 C15 124.12(18) . .
C17 C16 C15 117.32(19) . .
C18 C17 C16 121.2(2) . .
C18 C17 H17 119.4 . .
C16 C17 H17 119.4 . .
C17 C18 C19 118.7(2) . .
C17 C18 H18 120.6 . .
C19 C18 H18 120.6 . .
C20 C19 C18 121.4(2) . .
C20 C19 Br1 119.78(18) . .
C18 C19 Br1 118.78(17) . .
C19 C20 C21 119.1(2) . .
C19 C20 H20 120.4 . .
C21 C20 H20 120.4 . .
C16 C21 C20 120.9(2) . .
C16 C21 H21 119.5 . .
C20 C21 H21 119.5 . .

loop_
_geom_bond_atom_site_label_1
_geom_bond_atom_site_label_2
_geom_bond_distance
_geom_bond_site_symmetry_2
Al1 C1 1.985(2) .
Al1 C5 1.993(2) .
Al1 N1 2.0214(17) 2_567
Al1 N1 2.0469(17) .
Al1 Al1 2.9157(11) 2_567
Br1 C19 1.900(2) .
N1 C9 1.463(2) .
N1 C15 1.496(2) .
N1 Al1 2.0214(17) 2_567
C1 C2 1.547(3) .
C1 H1A 0.9900 .
C1 H1B 0.9900 .
C2 C3 1.485(5) .
C2 C4 1.531(4) .
C2 H2 1.0000 .
C3 H3A 0.9800 .
C3 H3B 0.9800 .
C3 H3C 0.9800 .
C4 H4A 0.9800 .
C4 H4B 0.9800 .
C4 H4C 0.9800 .
C5 C6 1.547(3) .
C5 H5A 0.9900 .
C5 H5B 0.9900 .
C6 C8 1.521(3) .
C6 C7 1.530(3) .
C6 H6 1.0000 .
C7 H7A 0.9800 .
C7 H7B 0.9800 .
C7 H7C 0.9800 .
C8 H8A 0.9800 .
C8 H8B 0.9800 .
C8 H8C 0.9800 .
C9 C14 1.395(3) .
C9 C10 1.397(3) .
C10 C11 1.387(3) .
C10 H10 0.9500 .
C11 C12 1.387(3) .
C11 H11 0.9500 .
C12 C13 1.378(4) .
C12 H12 0.9500 .
C13 C14 1.399(3) .
C13 H13 0.9500 .
C14 H14 0.9500 .
C15 C16 1.517(3) .
C15 H15A 0.9900 .
C15 H15B 0.9900 .
C16 C21 1.389(3) .
C16 C17 1.396(3) .
C17 C18 1.386(3) .
C17 H17 0.9500 .
C18 C19 1.386(4) .
C18 H18 0.9500 .
C19 C20 1.378(3) .
C20 C21 1.390(3) .
C20 H20 0.9500 .
C21 H21 0.9500 .

loop_
_geom_torsion_atom_site_label_1
_geom_torsion_atom_site_label_2
_geom_torsion_atom_site_label_3
_geom_torsion_atom_site_label_4
_geom_torsion
_geom_torsion_site_symmetry_1
_geom_torsion_site_symmetry_4
C1 Al1 N1 C9 11.99(15) . .
C5 Al1 N1 C9 -119.64(13) . .
N1 Al1 N1 C9 123.94(14) 2_567 .
Al1 Al1 N1 C9 123.94(14) 2_567 .
C1 Al1 N1 C15 134.64(13) . .
C5 Al1 N1 C15 3.01(14) . .
N1 Al1 N1 C15 -113.41(13) 2_567 .
Al1 Al1 N1 C15 -113.41(13) 2_567 .
C1 Al1 N1 Al1 -111.95(9) . 2_567
C5 Al1 N1 Al1 116.43(8) . 2_567
N1 Al1 N1 Al1 0.0 2_567 2_567
C5 Al1 C1 C2 62.6(2) . .
N1 Al1 C1 C2 -162.25(17) 2_567 .
N1 Al1 C1 C2 -65.3(2) . .
Al1 Al1 C1 C2 -113.55(18) 2_567 .
Al1 C1 C2 C3 -70.3(4) . .
Al1 C1 C2 C4 167.5(2) . .
C1 Al1 C5 C6 73.76(18) . .
N1 Al1 C5 C6 -59.47(18) 2_567 .
N1 Al1 C5 C6 -157.43(15) . .
Al1 Al1 C5 C6 -110.18(16) 2_567 .
Al1 C5 C6 C8 -73.4(2) . .
Al1 C5 C6 C7 162.29(18) . .
C15 N1 C9 C14 -9.8(3) . .
Al1 N1 C9 C14 -145.40(17) 2_567 .
Al1 N1 C9 C14 110.05(19) . .
C15 N1 C9 C10 172.41(17) . .
Al1 N1 C9 C10 36.8(2) 2_567 .
Al1 N1 C9 C10 -67.7(2) . .
C14 C9 C10 C11 -0.7(3) . .
N1 C9 C10 C11 177.15(19) . .
C9 C10 C11 C12 0.7(3) . .
C10 C11 C12 C13 -0.4(4) . .
C11 C12 C13 C14 0.2(4) . .
C10 C9 C14 C13 0.5(3) . .
N1 C9 C14 C13 -177.3(2) . .
C12 C13 C14 C9 -0.3(4) . .
C9 N1 C15 C16 -62.4(2) . .
Al1 N1 C15 C16 77.37(18) 2_567 .
Al1 N1 C15 C16 176.45(14) . .
N1 C15 C16 C21 -11.8(3) . .
N1 C15 C16 C17 170.51(18) . .
C21 C16 C17 C18 -1.3(3) . .
C15 C16 C17 C18 176.52(19) . .
C16 C17 C18 C19 0.6(3) . .
C17 C18 C19 C20 0.3(3) . .
C17 C18 C19 Br1 -179.86(16) . .
C18 C19 C20 C21 -0.4(3) . .
Br1 C19 C20 C21 179.78(17) . .
C17 C16 C21 C20 1.2(3) . .
C15 C16 C21 C20 -176.45(19) . .
C19 C20 C21 C16 -0.4(3) . .
